data_7231224
loop_
_publ_author_name
'Wang, Yiheng'
'Li, Zhen Hua'
'Wang, Huadong'

_publ_section_title
;
 Synthesis of an oxygen-linked germinal frustrated Lewis pair and its
 application in small molecule activation
;
_journal_issue 46
_journal_name_full 'RSC Advances'
_journal_page_first 26271
_journal_paper_doi 10.1039/C8RA05108A
_journal_volume 8
_journal_year 2018
_chemical_formula_sum 'C30 H22 B F10 O P'
_chemical_formula_weight 630.25
_space_group_crystal_system monoclinic
_space_group_IT_number 14
_space_group_name_Hall '-P 2ybc'
_space_group_name_H-M_alt 'P 1 21/c 1'
_symmetry_space_group_name_Hall '-P 2ybc'
_symmetry_space_group_name_H-M 'P 1 21/c 1'
_atom_sites_solution_hydrogens geom
_audit_creation_method SHELXL-2014/7
_audit_update_record
;
2018-05-17 deposited with the CCDC.
2018-07-18 downloaded from the CCDC.
;
_cell_angle_alpha 90
_cell_angle_beta 109.292(2)
_cell_angle_gamma 90
_cell_formula_units_Z 4
_cell_length_a 10.5258(5)
_cell_length_b 20.8548(10)
_cell_length_c 13.0770(6)
_cell_measurement_reflns_used 7797
_cell_measurement_temperature 173(2)
_cell_measurement_theta_max 52.96
_cell_measurement_theta_min 3.62
_cell_volume 2709.4(2)
_computing_cell_refinement 'Bruker SAINT'
_computing_data_collection 'Bruker APEX2'
_computing_data_reduction 'Bruker SAINT'
_computing_molecular_graphics 'Bruker SHELXTL'
_computing_publication_material 'Bruker SHELXTL'
_computing_structure_refinement 'SHELXL-2014/7 (Sheldrick, 2014)'
_computing_structure_solution 'SHELXS-97 (Sheldrick 2008)'
_diffrn_ambient_temperature 173(2)
_diffrn_measured_fraction_theta_full 0.995
_diffrn_measured_fraction_theta_max 0.995
_diffrn_measurement_device_type 'Bruker APEX-II CCD'
_diffrn_measurement_method '\f and \w scans'
_diffrn_radiation_type GaK\a
_diffrn_radiation_wavelength 1.34138
_diffrn_reflns_av_R_equivalents 0.0882
_diffrn_reflns_av_unetI/netI 0.0691
_diffrn_reflns_Laue_measured_fraction_full 0.995
_diffrn_reflns_Laue_measured_fraction_max 0.995
_diffrn_reflns_limit_h_max 12
_diffrn_reflns_limit_h_min -12
_diffrn_reflns_limit_k_max 24
_diffrn_reflns_limit_k_min -24
_diffrn_reflns_limit_l_max 15
_diffrn_reflns_limit_l_min -15
_diffrn_reflns_number 20825
_diffrn_reflns_point_group_measured_fraction_full 0.995
_diffrn_reflns_point_group_measured_fraction_max 0.995
_diffrn_reflns_theta_full 53.002
_diffrn_reflns_theta_max 53.002
_diffrn_reflns_theta_min 3.688
_exptl_absorpt_coefficient_mu 1.134
_exptl_absorpt_correction_T_max 0.750
_exptl_absorpt_correction_T_min 0.240
_exptl_absorpt_correction_type multi-scan
_exptl_absorpt_process_details sadabs
_exptl_crystal_colour colourless
_exptl_crystal_density_diffrn 1.545
_exptl_crystal_description block
_exptl_crystal_F_000 1280
_exptl_crystal_size_max 0.270
_exptl_crystal_size_mid 0.250
_exptl_crystal_size_min 0.220
_refine_diff_density_max 0.718
_refine_diff_density_min -1.012
_refine_diff_density_rms 0.117
_refine_ls_extinction_coef 0.0032(6)
_refine_ls_extinction_expression Fc^*^=kFc[1+0.001xFc^2^\l^3^/sin(2\q)]^-1/4^
_refine_ls_extinction_method 'SHELXL-2014/7 (Sheldrick 2014'
_refine_ls_goodness_of_fit_ref 1.040
_refine_ls_hydrogen_treatment constr
_refine_ls_matrix_type full
_refine_ls_number_parameters 395
_refine_ls_number_reflns 4779
_refine_ls_number_restraints 0
_refine_ls_restrained_S_all 1.040
_refine_ls_R_factor_all 0.0927
_refine_ls_R_factor_gt 0.0747
_refine_ls_shift/su_max 0.000
_refine_ls_shift/su_mean 0.000
_refine_ls_structure_factor_coef Fsqd
_refine_ls_weighting_details 'w=1/[\s^2^(Fo^2^)+(0.1400P)^2^+0.8613P] where P=(Fo^2^+2Fc^2^)/3'
_refine_ls_weighting_scheme calc
_refine_ls_wR_factor_gt 0.1942
_refine_ls_wR_factor_ref 0.2120
_reflns_Friedel_coverage 0.000
_reflns_number_gt 3662
_reflns_number_total 4779
_reflns_threshold_expression 'I > 2\s(I)'
_cod_data_source_file c8ra05108a2.cif
_cod_data_source_block ga_80508b_a
_cod_database_code 7231224
_shelx_shelxl_version_number 2014/7
_shelx_space_group_comment
; 
The symmetry employed for this shelxl refinement is uniquely defined 
by the following loop, which should always be used as a source of 
symmetry information in preference to the above space-group names. 
They are only intended as comments. 
;
_shelx_estimated_absorpt_t_min 0.749
_shelx_estimated_absorpt_t_max 0.788

loop_
_space_group_symop_operation_xyz
'x, y, z'
'-x, y+1/2, -z+1/2'
'-x, -y, -z'
'x, -y-1/2, z-1/2'

loop_
_atom_site_label
_atom_site_type_symbol
_atom_site_fract_x
_atom_site_fract_y
_atom_site_fract_z
_atom_site_U_iso_or_equiv
_atom_site_adp_type
_atom_site_occupancy
_atom_site_site_symmetry_order
_atom_site_calc_flag
_atom_site_refinement_flags_posn
_atom_site_refinement_flags_adp
P1 P 0.58703(7) 0.63776(4) 0.76861(7) 0.0271(3) Uani 1 1 d . .
B1 B 0.3523(4) 0.61813(18) 0.7964(3) 0.0311(8) Uani 1 1 d . .
O1 O 0.5049(2) 0.63164(10) 0.84696(18) 0.0298(5) Uani 1 1 d . .
F1 F 0.32250(19) 0.56216(9) 0.84211(17) 0.0382(5) Uani 1 1 d . .
F2 F 0.10879(19) 0.57350(11) 0.60279(19) 0.0491(6) Uani 1 1 d . .
F3 F 0.1332(2) 0.53414(11) 0.41507(19) 0.0558(7) Uani 1 1 d . .
F4 F 0.3708(2) 0.54503(11) 0.37782(17) 0.0542(6) Uani 1 1 d . .
F5 F 0.58770(19) 0.59417(10) 0.53095(16) 0.0435(5) Uani 1 1 d . .
F6 F 0.2224(2) 0.62772(11) 0.96740(19) 0.0560(7) Uani 1 1 d . .
F7 F 0.0800(2) 0.72595(14) 0.9991(2) 0.0649(7) Uani 1 1 d . .
F8 F 0.0511(2) 0.83380(11) 0.8789(2) 0.0649(8) Uani 1 1 d . .
F9 F 0.1706(3) 0.84191(11) 0.7241(3) 0.0794(9) Uani 1 1 d . .
F10 F 0.3081(2) 0.74252(11) 0.6867(2) 0.0571(7) Uani 1 1 d . .
C1 C 0.3377(3) 0.60513(15) 0.6701(3) 0.0293(7) Uani 1 1 d . .
C2 C 0.2286(3) 0.58048(15) 0.5879(3) 0.0359(8) Uani 1 1 d . .
C3 C 0.2397(3) 0.56014(16) 0.4909(3) 0.0378(8) Uani 1 1 d . .
C4 C 0.3594(4) 0.56518(17) 0.4713(3) 0.0392(9) Uani 1 1 d . .
C5 C 0.4708(3) 0.59035(15) 0.5510(3) 0.0333(8) Uani 1 1 d . .
C6 C 0.4595(3) 0.61072(15) 0.6480(3) 0.0307(7) Uani 1 1 d . .
C7 C 0.2685(3) 0.67871(15) 0.8212(3) 0.0310(8) Uani 1 1 d . .
C8 C 0.2097(3) 0.67848(17) 0.9019(3) 0.0374(8) Uani 1 1 d . .
C9 C 0.1370(3) 0.7296(2) 0.9217(3) 0.0433(9) Uani 1 1 d . .
C10 C 0.1221(4) 0.78458(18) 0.8610(4) 0.0464(10) Uani 1 1 d . .
C11 C 0.1811(4) 0.78786(17) 0.7829(4) 0.0488(10) Uani 1 1 d . .
C12 C 0.2522(4) 0.73541(17) 0.7652(3) 0.0396(9) Uani 1 1 d . .
C13 C 0.7306(3) 0.58490(14) 0.7991(3) 0.0280(7) Uani 1 1 d . .
C14 C 0.8439(3) 0.60141(15) 0.7692(3) 0.0309(7) Uani 1 1 d . .
C15 C 0.9511(3) 0.55861(16) 0.7931(3) 0.0333(8) Uani 1 1 d . .
H15 H 1.0276 0.5695 0.7735 0.040 Uiso 1 1 calc R U
C16 C 0.9501(3) 0.50038(16) 0.8448(3) 0.0332(8) Uani 1 1 d . .
C17 C 0.8379(3) 0.48482(16) 0.8712(3) 0.0354(8) Uani 1 1 d . .
H17 H 0.8363 0.4448 0.9056 0.042 Uiso 1 1 calc R U
C18 C 0.7261(3) 0.52521(15) 0.8497(3) 0.0341(8) Uani 1 1 d . .
C19 C 0.8568(4) 0.66123(17) 0.7084(3) 0.0397(8) Uani 1 1 d . .
H19A H 0.8744 0.6981 0.7576 0.060 Uiso 1 1 calc R U
H19B H 0.7729 0.6683 0.6483 0.060 Uiso 1 1 calc R U
H19C H 0.9313 0.6561 0.6799 0.060 Uiso 1 1 calc R U
C20 C 1.0666(4) 0.45486(18) 0.8664(3) 0.0425(9) Uani 1 1 d . .
H20A H 1.0708 0.4276 0.9285 0.064 Uiso 1 1 calc R U
H20B H 1.1504 0.4793 0.8825 0.064 Uiso 1 1 calc R U
H20C H 1.0546 0.4280 0.8024 0.064 Uiso 1 1 calc R U
C21 C 0.6083(4) 0.50110(19) 0.8791(4) 0.0521(11) Uani 1 1 d . .
H21A H 0.5992 0.5265 0.9393 0.078 Uiso 1 1 calc R U
H21B H 0.6228 0.4560 0.9007 0.078 Uiso 1 1 calc R U
H21C H 0.5261 0.5051 0.8163 0.078 Uiso 1 1 calc R U
C22 C 0.6367(3) 0.72051(15) 0.7743(3) 0.0294(7) Uani 1 1 d . .
C23 C 0.7181(3) 0.74213(15) 0.8789(3) 0.0323(8) Uani 1 1 d . .
C24 C 0.7498(4) 0.80647(17) 0.8932(3) 0.0392(8) Uani 1 1 d . .
H24 H 0.8044 0.8207 0.9629 0.047 Uiso 1 1 calc R U
C25 C 0.7056(4) 0.85134(17) 0.8105(3) 0.0413(9) Uani 1 1 d . .
C26 C 0.6289(4) 0.82905(16) 0.7083(3) 0.0400(9) Uani 1 1 d . .
H26 H 0.5987 0.8590 0.6506 0.048 Uiso 1 1 calc R U
C27 C 0.5945(3) 0.76454(16) 0.6873(3) 0.0323(8) Uani 1 1 d . .
C28 C 0.7751(3) 0.69810(17) 0.9752(3) 0.0367(8) Uani 1 1 d . .
H28A H 0.8462 0.6715 0.9642 0.055 Uiso 1 1 calc R U
H28B H 0.7034 0.6705 0.9827 0.055 Uiso 1 1 calc R U
H28C H 0.8126 0.7238 1.0410 0.055 Uiso 1 1 calc R U
C29 C 0.7383(5) 0.92115(18) 0.8314(4) 0.0574(12) Uani 1 1 d . .
H29A H 0.6797 0.9399 0.8682 0.086 Uiso 1 1 calc R U
H29B H 0.7241 0.9433 0.7624 0.086 Uiso 1 1 calc R U
H29C H 0.8325 0.9258 0.8774 0.086 Uiso 1 1 calc R U
C30 C 0.5169(4) 0.74666(18) 0.5723(3) 0.0401(9) Uani 1 1 d . .
H30A H 0.5025 0.7850 0.5264 0.060 Uiso 1 1 calc R U
H30B H 0.4297 0.7285 0.5688 0.060 Uiso 1 1 calc R U
H30C H 0.5679 0.7149 0.5466 0.060 Uiso 1 1 calc R U

loop_
_atom_site_aniso_label
_atom_site_aniso_U_11
_atom_site_aniso_U_22
_atom_site_aniso_U_33
_atom_site_aniso_U_23
_atom_site_aniso_U_13
_atom_site_aniso_U_12
P1 0.0131(4) 0.0332(5) 0.0297(5) 0.0024(3) 0.0000(3) 0.0008(3)
B1 0.0151(17) 0.0343(18) 0.040(2) 0.0007(16) 0.0039(16) -0.0042(14)
O1 0.0151(10) 0.0394(12) 0.0298(12) 0.0031(9) 0.0005(9) 0.0015(9)
F1 0.0265(10) 0.0397(10) 0.0463(12) 0.0072(9) 0.0093(9) -0.0015(8)
F2 0.0181(10) 0.0652(14) 0.0574(14) -0.0092(11) 0.0037(9) -0.0109(9)
F3 0.0345(12) 0.0637(14) 0.0504(14) -0.0174(11) -0.0115(10) -0.0118(10)
F4 0.0508(14) 0.0692(15) 0.0353(12) -0.0157(11) 0.0045(10) 0.0019(11)
F5 0.0270(11) 0.0619(13) 0.0399(12) -0.0037(10) 0.0086(9) 0.0016(9)
F6 0.0512(15) 0.0692(15) 0.0516(14) 0.0159(12) 0.0222(12) 0.0105(11)
F7 0.0422(13) 0.0957(19) 0.0644(16) -0.0113(14) 0.0278(13) 0.0034(13)
F8 0.0371(13) 0.0575(14) 0.100(2) -0.0191(14) 0.0221(13) 0.0103(11)
F9 0.082(2) 0.0463(13) 0.121(3) 0.0262(15) 0.0486(19) 0.0265(13)
F10 0.0590(15) 0.0506(12) 0.0740(17) 0.0214(12) 0.0388(14) 0.0166(11)
C1 0.0146(15) 0.0308(15) 0.0341(17) -0.0004(13) -0.0033(13) -0.0015(12)
C2 0.0196(16) 0.0348(17) 0.046(2) -0.0020(15) 0.0014(15) -0.0003(13)
C3 0.0229(17) 0.0394(18) 0.038(2) -0.0045(15) -0.0073(15) -0.0010(14)
C4 0.036(2) 0.0413(19) 0.0334(19) -0.0040(15) 0.0021(16) 0.0042(15)
C5 0.0206(16) 0.0407(18) 0.0342(18) -0.0007(15) 0.0032(14) 0.0024(14)
C6 0.0215(16) 0.0324(16) 0.0342(18) 0.0062(14) 0.0038(14) 0.0057(13)
C7 0.0145(14) 0.0380(17) 0.0348(18) -0.0011(14) 0.0005(13) -0.0038(13)
C8 0.0201(16) 0.0463(19) 0.0385(19) 0.0026(16) -0.0002(15) -0.0020(15)
C9 0.0171(16) 0.065(2) 0.047(2) -0.0146(19) 0.0093(16) -0.0050(16)
C10 0.0235(18) 0.045(2) 0.066(3) -0.0115(19) 0.0094(18) 0.0007(16)
C11 0.033(2) 0.039(2) 0.072(3) 0.0054(19) 0.015(2) 0.0054(16)
C12 0.0266(18) 0.0440(19) 0.048(2) 0.0020(17) 0.0126(17) 0.0021(15)
C13 0.0145(14) 0.0335(16) 0.0299(17) 0.0005(13) -0.0007(13) 0.0003(12)
C14 0.0205(16) 0.0362(16) 0.0306(17) -0.0024(14) 0.0014(13) -0.0016(13)
C15 0.0181(15) 0.0431(18) 0.0356(18) -0.0004(15) 0.0046(14) -0.0016(14)
C16 0.0202(16) 0.0402(18) 0.0321(17) -0.0025(14) -0.0008(14) 0.0030(14)
C17 0.0259(17) 0.0364(17) 0.0390(19) 0.0026(15) 0.0042(15) 0.0004(14)
C18 0.0205(16) 0.0364(17) 0.0385(19) 0.0021(15) 0.0004(14) -0.0002(13)
C19 0.0227(17) 0.048(2) 0.049(2) 0.0087(17) 0.0127(16) 0.0014(15)
C20 0.0255(18) 0.045(2) 0.052(2) -0.0018(17) 0.0056(17) 0.0069(15)
C21 0.0281(19) 0.049(2) 0.079(3) 0.024(2) 0.018(2) 0.0067(17)
C22 0.0155(14) 0.0357(16) 0.0324(17) 0.0034(14) 0.0017(13) 0.0051(13)
C23 0.0196(15) 0.0370(17) 0.0376(19) -0.0013(15) 0.0058(14) 0.0019(13)
C24 0.0309(19) 0.0431(19) 0.042(2) -0.0061(16) 0.0103(16) -0.0044(15)
C25 0.038(2) 0.0374(18) 0.053(2) 0.0005(17) 0.0209(19) 0.0017(16)
C26 0.0297(18) 0.0393(18) 0.054(2) 0.0131(17) 0.0181(17) 0.0079(15)
C27 0.0157(15) 0.0403(17) 0.0380(19) 0.0064(15) 0.0049(14) 0.0049(13)
C28 0.0247(17) 0.0444(18) 0.0328(18) -0.0020(15) -0.0015(14) -0.0023(14)
C29 0.068(3) 0.037(2) 0.073(3) -0.003(2) 0.032(3) -0.0044(19)
C30 0.0266(18) 0.048(2) 0.039(2) 0.0125(16) 0.0021(16) 0.0020(15)

loop_
_atom_type_symbol
_atom_type_description
_atom_type_scat_dispersion_real
_atom_type_scat_dispersion_imag
_atom_type_scat_source
C C 0.0137 0.0067 'International Tables Vol C Tables 4.2.6.8 and 6.1.1.4'
H H 0.0000 0.0000 'International Tables Vol C Tables 4.2.6.8 and 6.1.1.4'
B B 0.0070 0.0029 'International Tables Vol C Tables 4.2.6.8 and 6.1.1.4'
F F 0.0583 0.0400 'International Tables Vol C Tables 4.2.6.8 and 6.1.1.4'
O O 0.0389 0.0241 'International Tables Vol C Tables 4.2.6.8 and 6.1.1.4'
P P 0.2543 0.3332 'International Tables Vol C Tables 4.2.6.8 and 6.1.1.4'

loop_
_geom_angle_atom_site_label_1
_geom_angle_atom_site_label_2
_geom_angle_atom_site_label_3
_geom_angle
O1 P1 C6 97.86(14)
O1 P1 C22 105.65(14)
C6 P1 C22 117.52(15)
O1 P1 C13 114.38(14)
C6 P1 C13 109.37(14)
C22 P1 C13 111.48(14)
F1 B1 O1 108.5(3)
F1 B1 C1 109.6(3)
O1 B1 C1 101.5(3)
F1 B1 C7 110.5(3)
O1 B1 C7 109.1(3)
C1 B1 C7 117.0(3)
B1 O1 P1 117.4(2)
C2 C1 C6 116.6(3)
C2 C1 B1 128.6(3)
C6 C1 B1 114.0(3)
F2 C2 C3 117.9(3)
F2 C2 C1 120.3(3)
C3 C2 C1 121.8(3)
F3 C3 C4 119.2(3)
F3 C3 C2 120.1(3)
C4 C3 C2 120.7(3)
F4 C4 C3 120.9(3)
F4 C4 C5 119.8(3)
C3 C4 C5 119.2(3)
F5 C5 C6 121.7(3)
F5 C5 C4 118.4(3)
C6 C5 C4 119.9(3)
C5 C6 C1 121.6(3)
C5 C6 P1 129.7(3)
C1 C6 P1 108.3(2)
C12 C7 C8 113.6(3)
C12 C7 B1 122.7(3)
C8 C7 B1 123.6(3)
F6 C8 C9 115.7(3)
F6 C8 C7 120.9(3)
C9 C8 C7 123.4(3)
F7 C9 C10 119.4(3)
F7 C9 C8 120.6(4)
C10 C9 C8 120.0(4)
F8 C10 C11 120.9(4)
F8 C10 C9 120.3(4)
C11 C10 C9 118.8(3)
F9 C11 C10 119.9(3)
F9 C11 C12 120.7(4)
C10 C11 C12 119.4(4)
F10 C12 C7 119.5(3)
F10 C12 C11 115.8(3)
C7 C12 C11 124.7(4)
C14 C13 C18 120.3(3)
C14 C13 P1 120.7(2)
C18 C13 P1 119.0(2)
C15 C14 C13 118.5(3)
C15 C14 C19 116.2(3)
C13 C14 C19 125.3(3)
C14 C15 C16 122.3(3)
C14 C15 H15 118.9
C16 C15 H15 118.9
C17 C16 C15 118.2(3)
C17 C16 C20 121.3(3)
C15 C16 C20 120.5(3)
C16 C17 C18 122.9(3)
C16 C17 H17 118.6
C18 C17 H17 118.6
C17 C18 C13 117.8(3)
C17 C18 C21 117.3(3)
C13 C18 C21 124.8(3)
C14 C19 H19A 109.5
C14 C19 H19B 109.5
H19A C19 H19B 109.5
C14 C19 H19C 109.5
H19A C19 H19C 109.5
H19B C19 H19C 109.5
C16 C20 H20A 109.5
C16 C20 H20B 109.5
H20A C20 H20B 109.5
C16 C20 H20C 109.5
H20A C20 H20C 109.5
H20B C20 H20C 109.5
C18 C21 H21A 109.5
C18 C21 H21B 109.5
H21A C21 H21B 109.5
C18 C21 H21C 109.5
H21A C21 H21C 109.5
H21B C21 H21C 109.5
C27 C22 C23 119.7(3)
C27 C22 P1 125.4(2)
C23 C22 P1 114.7(2)
C24 C23 C22 118.6(3)
C24 C23 C28 117.7(3)
C22 C23 C28 123.6(3)
C23 C24 C25 123.1(3)
C23 C24 H24 118.5
C25 C24 H24 118.5
C24 C25 C26 117.4(3)
C24 C25 C29 121.0(4)
C26 C25 C29 121.6(4)
C25 C26 C27 122.7(3)
C25 C26 H26 118.6
C27 C26 H26 118.6
C26 C27 C22 118.3(3)
C26 C27 C30 117.1(3)
C22 C27 C30 124.5(3)
C23 C28 H28A 109.5
C23 C28 H28B 109.5
H28A C28 H28B 109.5
C23 C28 H28C 109.5
H28A C28 H28C 109.5
H28B C28 H28C 109.5
C25 C29 H29A 109.5
C25 C29 H29B 109.5
H29A C29 H29B 109.5
C25 C29 H29C 109.5
H29A C29 H29C 109.5
H29B C29 H29C 109.5
C27 C30 H30A 109.5
C27 C30 H30B 109.5
H30A C30 H30B 109.5
C27 C30 H30C 109.5
H30A C30 H30C 109.5
H30B C30 H30C 109.5

loop_
_geom_bond_atom_site_label_1
_geom_bond_atom_site_label_2
_geom_bond_distance
P1 O1 1.548(2)
P1 C6 1.791(3)
P1 C22 1.797(3)
P1 C13 1.806(3)
B1 F1 1.393(4)
B1 O1 1.548(4)
B1 C1 1.630(5)
B1 C7 1.634(5)
F2 C2 1.346(4)
F3 C3 1.342(4)
F4 C4 1.335(4)
F5 C5 1.343(4)
F6 C8 1.340(4)
F7 C9 1.339(4)
F8 C10 1.335(4)
F9 C11 1.348(4)
F10 C12 1.350(4)
C1 C2 1.386(5)
C1 C6 1.409(4)
C2 C3 1.378(5)
C3 C4 1.371(5)
C4 C5 1.389(5)
C5 C6 1.380(5)
C7 C12 1.372(5)
C7 C8 1.388(5)
C8 C9 1.386(5)
C9 C10 1.373(6)
C10 C11 1.361(6)
C11 C12 1.388(5)
C13 C14 1.415(4)
C13 C18 1.418(4)
C14 C15 1.390(5)
C14 C19 1.509(5)
C15 C16 1.391(5)
C15 H15 0.9500
C16 C17 1.374(5)
C16 C20 1.502(5)
C17 C18 1.398(5)
C17 H17 0.9500
C18 C21 1.501(5)
C19 H19A 0.9800
C19 H19B 0.9800
C19 H19C 0.9800
C20 H20A 0.9800
C20 H20B 0.9800
C20 H20C 0.9800
C21 H21A 0.9800
C21 H21B 0.9800
C21 H21C 0.9800
C22 C27 1.415(5)
C22 C23 1.426(5)
C23 C24 1.380(5)
C23 C28 1.513(5)
C24 C25 1.389(5)
C24 H24 0.9500
C25 C26 1.393(6)
C25 C29 1.500(5)
C26 C27 1.397(5)
C26 H26 0.9500
C27 C30 1.502(5)
C28 H28A 0.9800
C28 H28B 0.9800
C28 H28C 0.9800
C29 H29A 0.9800
C29 H29B 0.9800
C29 H29C 0.9800
C30 H30A 0.9800
C30 H30B 0.9800
C30 H30C 0.9800

loop_
_geom_torsion_atom_site_label_1
_geom_torsion_atom_site_label_2
_geom_torsion_atom_site_label_3
_geom_torsion_atom_site_label_4
_geom_torsion
F1 B1 O1 P1 123.1(2)
C1 B1 O1 P1 7.7(3)
C7 B1 O1 P1 -116.4(3)
C6 P1 O1 B1 -9.9(2)
C22 P1 O1 B1 111.6(2)
C13 P1 O1 B1 -125.4(2)
F1 B1 C1 C2 53.9(4)
O1 B1 C1 C2 168.6(3)
C7 B1 C1 C2 -72.8(4)
F1 B1 C1 C6 -115.4(3)
O1 B1 C1 C6 -0.8(4)
C7 B1 C1 C6 117.8(3)
C6 C1 C2 F2 179.9(3)
B1 C1 C2 F2 10.8(5)
C6 C1 C2 C3 2.4(5)
B1 C1 C2 C3 -166.7(3)
F2 C2 C3 F3 -0.2(5)
C1 C2 C3 F3 177.3(3)
F2 C2 C3 C4 -179.2(3)
C1 C2 C3 C4 -1.7(5)
F3 C3 C4 F4 0.5(5)
C2 C3 C4 F4 179.4(3)
F3 C3 C4 C5 -178.1(3)
C2 C3 C4 C5 0.8(5)
F4 C4 C5 F5 0.6(5)
C3 C4 C5 F5 179.2(3)
F4 C4 C5 C6 -179.5(3)
C3 C4 C5 C6 -0.9(5)
F5 C5 C6 C1 -178.3(3)
C4 C5 C6 C1 1.8(5)
F5 C5 C6 P1 -6.5(5)
C4 C5 C6 P1 173.5(3)
C2 C1 C6 C5 -2.5(4)
B1 C1 C6 C5 168.2(3)
C2 C1 C6 P1 -175.8(2)
B1 C1 C6 P1 -5.1(3)
O1 P1 C6 C5 -163.9(3)
C22 P1 C6 C5 83.8(3)
C13 P1 C6 C5 -44.6(3)
O1 P1 C6 C1 8.7(2)
C22 P1 C6 C1 -103.6(2)
C13 P1 C6 C1 128.0(2)
F1 B1 C7 C12 -163.6(3)
O1 B1 C7 C12 77.1(4)
C1 B1 C7 C12 -37.3(4)
F1 B1 C7 C8 17.9(4)
O1 B1 C7 C8 -101.4(4)
C1 B1 C7 C8 144.2(3)
C12 C7 C8 F6 -176.7(3)
B1 C7 C8 F6 1.9(5)
C12 C7 C8 C9 2.4(5)
B1 C7 C8 C9 -179.0(3)
F6 C8 C9 F7 -2.5(5)
C7 C8 C9 F7 178.4(3)
F6 C8 C9 C10 178.0(3)
C7 C8 C9 C10 -1.1(5)
F7 C9 C10 F8 -0.2(5)
C8 C9 C10 F8 179.4(3)
F7 C9 C10 C11 179.7(3)
C8 C9 C10 C11 -0.8(6)
F8 C10 C11 F9 1.5(6)
C9 C10 C11 F9 -178.3(4)
F8 C10 C11 C12 -178.9(3)
C9 C10 C11 C12 1.3(6)
C8 C7 C12 F10 178.0(3)
B1 C7 C12 F10 -0.6(5)
C8 C7 C12 C11 -1.9(5)
B1 C7 C12 C11 179.5(3)
F9 C11 C12 F10 -0.2(6)
C10 C11 C12 F10 -179.8(4)
F9 C11 C12 C7 179.7(4)
C10 C11 C12 C7 0.1(6)
O1 P1 C13 C14 -153.0(2)
C6 P1 C13 C14 98.4(3)
C22 P1 C13 C14 -33.2(3)
O1 P1 C13 C18 29.5(3)
C6 P1 C13 C18 -79.0(3)
C22 P1 C13 C18 149.3(3)
C18 C13 C14 C15 -1.6(5)
P1 C13 C14 C15 -179.0(2)
C18 C13 C14 C19 175.7(3)
P1 C13 C14 C19 -1.8(5)
C13 C14 C15 C16 0.3(5)
C19 C14 C15 C16 -177.3(3)
C14 C15 C16 C17 0.9(5)
C14 C15 C16 C20 178.4(3)
C15 C16 C17 C18 -0.8(5)
C20 C16 C17 C18 -178.3(3)
C16 C17 C18 C13 -0.5(5)
C16 C17 C18 C21 177.7(3)
C14 C13 C18 C17 1.7(5)
P1 C13 C18 C17 179.2(3)
C14 C13 C18 C21 -176.3(3)
P1 C13 C18 C21 1.2(5)
O1 P1 C22 C27 -115.2(3)
C6 P1 C22 C27 -7.3(4)
C13 P1 C22 C27 120.0(3)
O1 P1 C22 C23 60.5(3)
C6 P1 C22 C23 168.3(2)
C13 P1 C22 C23 -64.4(3)
C27 C22 C23 C24 2.2(5)
P1 C22 C23 C24 -173.7(3)
C27 C22 C23 C28 -176.2(3)
P1 C22 C23 C28 7.9(4)
C22 C23 C24 C25 0.3(5)
C28 C23 C24 C25 178.8(3)
C23 C24 C25 C26 -1.7(5)
C23 C24 C25 C29 177.5(4)
C24 C25 C26 C27 0.7(5)
C29 C25 C26 C27 -178.5(3)
C25 C26 C27 C22 1.7(5)
C25 C26 C27 C30 -177.1(3)
C23 C22 C27 C26 -3.1(5)
P1 C22 C27 C26 172.3(3)
C23 C22 C27 C30 175.6(3)
P1 C22 C27 C30 -9.0(5)
